data_7002495
loop_
_publ_author_name
'Siemeling, Ulrich'
'Bruhn, Clemens'
'Bretthauer, Frauke'
'Borg, Marta'
'Tr\"ager, Frank'
'Vogel, Florian'
'Azzam, Waleed'
'Badin, Mihaela'
'Strunskus, Thomas'
'W\"oll, Christof'

_publ_section_title
;
 Photoresponsive SAMs on gold fabricated from azobenzene-functionalised
 asparagusic acid derivatives
;
_journal_issue 40
_journal_name_full 'Dalton Transactions'
_journal_page_first 8593
_journal_page_last 8604
_journal_paper_doi 10.1039/b905025f
_journal_year 2009
_chemical_formula_moiety 'C52 H44 N2 O2 P2 Pt S2, C6 H6'
_chemical_formula_sum 'C58 H50 N2 O2 P2 Pt S2'
_chemical_formula_weight 1128.15
_chemical_name_systematic
;
?
;
_space_group_IT_number 2
_symmetry_cell_setting triclinic
_symmetry_Int_Tables_number 2
_symmetry_space_group_name_Hall '-P 1'
_symmetry_space_group_name_H-M 'P -1'
_atom_sites_solution_hydrogens geom
_atom_sites_solution_primary direct
_atom_sites_solution_secondary difmap
_audit_creation_method SHELXL-97
_cell_angle_alpha 98.983(7)
_cell_angle_beta 92.568(7)
_cell_angle_gamma 99.832(7)
_cell_formula_units_Z 2
_cell_length_a 11.3328(10)
_cell_length_b 14.7162(13)
_cell_length_c 15.1442(13)
_cell_measurement_reflns_used 10345
_cell_measurement_temperature 153(2)
_cell_measurement_theta_max 26.09
_cell_measurement_theta_min 1.42
_cell_volume 2451.4(4)
_computing_structure_refinement 'SHELXL-97 (Sheldrick, 1997)'
_computing_structure_solution 'SHELXS-97 (Sheldrick, 1990)'
_diffrn_ambient_temperature 153(2)
_diffrn_detector 'image plate (34 cm diameter)'
_diffrn_detector_area_resol_mean 6.67
_diffrn_detector_type STOE
_diffrn_measured_fraction_theta_full 0.941
_diffrn_measured_fraction_theta_max 0.941
_diffrn_measurement_details ' 180 frames, detector distance = 130 mm'
_diffrn_measurement_device '2-circle goniometer'
_diffrn_measurement_device_type 'STOE IPDS 2'
_diffrn_measurement_method 'rotation method'
_diffrn_radiation_collimation '0.5 mm diameter, multiple pinhole'
_diffrn_radiation_monochromator 'plane graphite'
_diffrn_radiation_polarisn_norm 0
_diffrn_radiation_type 'Mo K\a'
_diffrn_radiation_wavelength 0.71073
_diffrn_reflns_av_R_equivalents 0.0749
_diffrn_reflns_av_sigmaI/netI 0.1282
_diffrn_reflns_limit_h_max 12
_diffrn_reflns_limit_h_min -13
_diffrn_reflns_limit_k_max 17
_diffrn_reflns_limit_k_min -17
_diffrn_reflns_limit_l_max 17
_diffrn_reflns_limit_l_min -17
_diffrn_reflns_number 15978
_diffrn_reflns_theta_full 25.00
_diffrn_reflns_theta_max 25.00
_diffrn_reflns_theta_min 1.42
_diffrn_source 'sealed X-ray tube, 12 x 0.4 mm long-fine focus'
_diffrn_source_current 30
_diffrn_source_power 1.50
_diffrn_source_voltage 50
_diffrn_standards_decay_% 0
_exptl_absorpt_coefficient_mu 3.058
_exptl_absorpt_correction_T_max 0.8310
_exptl_absorpt_correction_T_min 0.5649
_exptl_absorpt_correction_type integration
_exptl_absorpt_process_details 'X-red ver.1.31 (Stoe & Cie. 2005)'
_exptl_crystal_colour orange
_exptl_crystal_density_diffrn 1.528
_exptl_crystal_density_method 'not measured'
_exptl_crystal_description block
_exptl_crystal_F_000 1136
_exptl_crystal_size_max 0.26
_exptl_crystal_size_mid 0.08
_exptl_crystal_size_min 0.06
_refine_diff_density_max 0.949
_refine_diff_density_min -1.133
_refine_diff_density_rms 0.123
_refine_ls_extinction_method none
_refine_ls_goodness_of_fit_ref 0.865
_refine_ls_hydrogen_treatment constr
_refine_ls_matrix_type full
_refine_ls_number_parameters 604
_refine_ls_number_reflns 8122
_refine_ls_number_restraints 0
_refine_ls_restrained_S_all 0.865
_refine_ls_R_factor_all 0.0738
_refine_ls_R_factor_gt 0.0435
_refine_ls_shift/su_max 0.000
_refine_ls_shift/su_mean 0.000
_refine_ls_structure_factor_coef Fsqd
_refine_ls_weighting_details 'calc w=1/[\s^2^(Fo^2^)+(0.0119P)^2^+0.0000P] where P=(Fo^2^+2Fc^2^)/3'
_refine_ls_weighting_scheme calc
_refine_ls_wR_factor_gt 0.0737
_refine_ls_wR_factor_ref 0.0800
_reflns_number_gt 5744
_reflns_number_total 8122
_reflns_threshold_expression >2sigma(I)
_cod_data_source_file b905025f.txt
_cod_data_source_block i0176
_cod_database_code 7002495

loop_
_symmetry_equiv_pos_as_xyz
'x, y, z'
'-x, -y, -z'

loop_
_atom_site_label
_atom_site_type_symbol
_atom_site_fract_x
_atom_site_fract_y
_atom_site_fract_z
_atom_site_U_iso_or_equiv
_atom_site_adp_type
_atom_site_occupancy
_atom_site_symmetry_multiplicity
_atom_site_calc_flag
_atom_site_refinement_flags
_atom_site_disorder_assembly
_atom_site_disorder_group
C1 C -0.1463(7) 0.5829(5) 0.3248(6) 0.042(2) Uani 1 1 d . . .
H1B H -0.0866 0.6145 0.2886 0.050 Uiso 1 1 calc R . .
H1A H -0.1886 0.6306 0.3561 0.050 Uiso 1 1 calc R . .
C2 C -0.0808(7) 0.5404(6) 0.3943(6) 0.044(2) Uani 1 1 d . . .
H2A H -0.0497 0.5925 0.4450 0.053 Uiso 1 1 calc R . .
C3 C 0.0300(7) 0.5016(6) 0.3584(6) 0.040(2) Uani 1 1 d . . .
H3B H 0.0373 0.4460 0.3861 0.048 Uiso 1 1 calc R . .
H3A H 0.1023 0.5495 0.3796 0.048 Uiso 1 1 calc R . .
C4 C -0.1662(8) 0.4705(6) 0.4320(6) 0.043(2) Uani 1 1 d . . .
C5 C -0.3514(7) 0.4483(6) 0.5002(6) 0.040(2) Uani 1 1 d . . .
C6 C -0.4280(8) 0.3840(6) 0.4404(7) 0.048(2) Uani 1 1 d . . .
H6A H -0.4188 0.3787 0.3779 0.057 Uiso 1 1 calc R . .
C7 C -0.5212(8) 0.3256(7) 0.4735(8) 0.063(3) Uani 1 1 d . . .
H7A H -0.5743 0.2779 0.4341 0.076 Uiso 1 1 calc R . .
C8 C -0.5336(8) 0.3398(7) 0.5676(7) 0.054(3) Uani 1 1 d . . .
C9 C -0.4609(8) 0.4077(7) 0.6226(7) 0.059(3) Uani 1 1 d . . .
H9A H -0.4739 0.4185 0.6846 0.071 Uiso 1 1 calc R . .
C10 C -0.3673(8) 0.4625(6) 0.5905(6) 0.049(2) Uani 1 1 d . . .
H10A H -0.3141 0.5097 0.6303 0.059 Uiso 1 1 calc R . .
C11 C -0.7453(8) 0.1482(7) 0.6151(7) 0.055(3) Uani 1 1 d . . .
C12 C -0.7854(11) 0.0603(7) 0.5692(8) 0.075(4) Uani 1 1 d . . .
H12A H -0.7532 0.0412 0.5139 0.090 Uiso 1 1 calc R . .
C13 C -0.8718(10) -0.0015(7) 0.6011(8) 0.069(3) Uani 1 1 d . . .
H13A H -0.9009 -0.0619 0.5673 0.083 Uiso 1 1 calc R . .
C14 C -0.9148(8) 0.0251(7) 0.6817(7) 0.053(3) Uani 1 1 d . . .
H14A H -0.9728 -0.0178 0.7049 0.064 Uiso 1 1 calc R . .
C15 C -0.8757(8) 0.1129(7) 0.7299(7) 0.058(3) Uani 1 1 d . . .
H15A H -0.9073 0.1310 0.7857 0.070 Uiso 1 1 calc R . .
C16 C -0.7888(8) 0.1756(6) 0.6962(7) 0.053(2) Uani 1 1 d . . .
H16A H -0.7603 0.2365 0.7292 0.064 Uiso 1 1 calc R . .
C17 C -0.1227(6) 0.1518(5) 0.0695(6) 0.0319(18) Uani 1 1 d . . .
C18 C -0.1456(7) 0.1343(5) -0.0224(6) 0.0375(19) Uani 1 1 d . . .
H18A H -0.1198 0.1821 -0.0565 0.045 Uiso 1 1 calc R . .
C19 C -0.2066(7) 0.0468(5) -0.0658(6) 0.042(2) Uani 1 1 d . . .
H19A H -0.2241 0.0357 -0.1290 0.051 Uiso 1 1 calc R . .
C20 C -0.2412(7) -0.0230(6) -0.0168(7) 0.046(2) Uani 1 1 d . . .
H20A H -0.2823 -0.0825 -0.0462 0.055 Uiso 1 1 calc R . .
C21 C -0.2167(7) -0.0072(5) 0.0740(6) 0.040(2) Uani 1 1 d . . .
H21A H -0.2400 -0.0562 0.1072 0.048 Uiso 1 1 calc R . .
C22 C -0.1584(7) 0.0795(5) 0.1180(6) 0.0345(19) Uani 1 1 d . . .
H22A H -0.1425 0.0899 0.1813 0.041 Uiso 1 1 calc R . .
C23 C 0.0601(6) 0.3019(5) 0.0490(5) 0.0304(17) Uani 1 1 d . . .
C24 C 0.1266(7) 0.2408(6) 0.0043(6) 0.037(2) Uani 1 1 d . . .
H24A H 0.1168 0.1785 0.0161 0.044 Uiso 1 1 calc R . .
C25 C 0.2066(7) 0.2676(5) -0.0565(6) 0.037(2) Uani 1 1 d . . .
H25A H 0.2535 0.2251 -0.0844 0.044 Uiso 1 1 calc R . .
C26 C 0.2182(7) 0.3570(5) -0.0769(5) 0.0349(19) Uani 1 1 d . . .
H26A H 0.2728 0.3759 -0.1192 0.042 Uiso 1 1 calc R . .
C27 C 0.1514(7) 0.4178(5) -0.0365(5) 0.037(2) Uani 1 1 d . . .
H27A H 0.1590 0.4785 -0.0521 0.045 Uiso 1 1 calc R . .
C28 C 0.0713(7) 0.3933(5) 0.0278(5) 0.0312(18) Uani 1 1 d . . .
H28A H 0.0260 0.4367 0.0562 0.037 Uiso 1 1 calc R . .
C29 C 0.0355(7) 0.2334(5) 0.2215(5) 0.0332(18) Uani 1 1 d . . .
C30 C 0.1293(7) 0.1827(6) 0.2081(6) 0.044(2) Uani 1 1 d . . .
H30A H 0.1513 0.1646 0.1489 0.053 Uiso 1 1 calc R . .
C31 C 0.1899(8) 0.1587(7) 0.2792(7) 0.055(3) Uani 1 1 d . . .
H31A H 0.2526 0.1239 0.2684 0.066 Uiso 1 1 calc R . .
C32 C 0.1613(9) 0.1841(6) 0.3650(7) 0.057(3) Uani 1 1 d . . .
H32A H 0.2053 0.1691 0.4139 0.069 Uiso 1 1 calc R . .
C33 C 0.0684(10) 0.2316(6) 0.3794(6) 0.062(3) Uani 1 1 d . . .
H33A H 0.0460 0.2477 0.4387 0.074 Uiso 1 1 calc R . .
C34 C 0.0063(8) 0.2565(6) 0.3085(6) 0.042(2) Uani 1 1 d . . .
H34A H -0.0575 0.2900 0.3201 0.051 Uiso 1 1 calc R . .
C35 C -0.3815(6) 0.1931(5) 0.1597(5) 0.0298(18) Uani 1 1 d . . .
C36 C -0.4503(6) 0.1110(5) 0.1103(6) 0.037(2) Uani 1 1 d . . .
H36A H -0.4775 0.1101 0.0499 0.045 Uiso 1 1 calc R . .
C37 C -0.4793(7) 0.0308(6) 0.1488(7) 0.046(2) Uani 1 1 d . . .
H37A H -0.5260 -0.0242 0.1147 0.055 Uiso 1 1 calc R . .
C38 C -0.4408(8) 0.0314(6) 0.2349(7) 0.049(2) Uani 1 1 d . . .
H38A H -0.4594 -0.0238 0.2606 0.059 Uiso 1 1 calc R . .
C39 C -0.3753(9) 0.1109(6) 0.2852(6) 0.057(3) Uani 1 1 d . . .
H39A H -0.3496 0.1107 0.3457 0.068 Uiso 1 1 calc R . .
C40 C -0.3458(7) 0.1925(6) 0.2483(6) 0.040(2) Uani 1 1 d . . .
H40A H -0.3013 0.2476 0.2840 0.048 Uiso 1 1 calc R . .
C41 C -0.4667(6) 0.3597(5) 0.1410(5) 0.0286(17) Uani 1 1 d . . .
C42 C -0.5629(7) 0.3296(5) 0.1915(5) 0.0357(19) Uani 1 1 d . . .
H42A H -0.5635 0.2745 0.2169 0.043 Uiso 1 1 calc R . .
C43 C -0.6561(7) 0.3781(6) 0.2048(6) 0.043(2) Uani 1 1 d . . .
H43A H -0.7192 0.3562 0.2396 0.051 Uiso 1 1 calc R . .
C44 C -0.6593(7) 0.4572(6) 0.1687(6) 0.043(2) Uani 1 1 d . . .
H44A H -0.7242 0.4899 0.1783 0.052 Uiso 1 1 calc R . .
C45 C -0.5665(7) 0.4895(5) 0.1177(6) 0.0376(19) Uani 1 1 d . . .
H45A H -0.5679 0.5445 0.0923 0.045 Uiso 1 1 calc R . .
C46 C -0.4731(7) 0.4416(5) 0.1042(5) 0.0342(18) Uani 1 1 d . . .
H46A H -0.4106 0.4643 0.0691 0.041 Uiso 1 1 calc R . .
C47 C -0.3532(7) 0.2832(5) -0.0033(5) 0.0270(18) Uani 1 1 d . . .
C48 C -0.4638(7) 0.2451(5) -0.0527(6) 0.0375(19) Uani 1 1 d . . .
H48A H -0.5324 0.2259 -0.0218 0.045 Uiso 1 1 calc R . .
C49 C -0.4744(8) 0.2353(6) -0.1442(6) 0.046(2) Uani 1 1 d . . .
H49A H -0.5493 0.2082 -0.1763 0.055 Uiso 1 1 calc R . .
C50 C -0.3742(9) 0.2653(6) -0.1906(6) 0.048(2) Uani 1 1 d . . .
H50A H -0.3803 0.2570 -0.2542 0.057 Uiso 1 1 calc R . .
C51 C -0.2673(8) 0.3070(6) -0.1429(6) 0.042(2) Uani 1 1 d . . .
H51A H -0.2003 0.3301 -0.1736 0.050 Uiso 1 1 calc R . .
C52 C -0.2567(7) 0.3155(5) -0.0504(5) 0.0346(19) Uani 1 1 d . . .
H52A H -0.1820 0.3440 -0.0186 0.041 Uiso 1 1 calc R . .
C53 C -0.3606(19) 0.1559(16) 0.5439(11) 0.124(7) Uani 1 1 d . . .
H53A H -0.4178 0.1713 0.5036 0.149 Uiso 1 1 calc R . .
C54 C -0.3906(16) 0.0823(14) 0.5804(10) 0.127(7) Uani 1 1 d . . .
H54A H -0.4651 0.0407 0.5654 0.152 Uiso 1 1 calc R . .
C55 C -0.3070(13) 0.0696(8) 0.6418(10) 0.086(4) Uani 1 1 d . . .
H55A H -0.3289 0.0187 0.6730 0.103 Uiso 1 1 calc R . .
C56 C -0.1972(13) 0.1207(13) 0.6635(10) 0.105(5) Uani 1 1 d . . .
H56A H -0.1429 0.1039 0.7052 0.126 Uiso 1 1 calc R . .
C57 C -0.1652(17) 0.1986(15) 0.6234(14) 0.150(8) Uani 1 1 d . . .
H57A H -0.0900 0.2394 0.6382 0.180 Uiso 1 1 calc R . .
C58 C -0.248(3) 0.2140(11) 0.5608(13) 0.147(11) Uani 1 1 d . . .
H58A H -0.2283 0.2645 0.5288 0.177 Uiso 1 1 calc R . .
N1 N -0.6193(8) 0.2802(7) 0.6158(7) 0.069(3) Uani 1 1 d . . .
N2 N -0.6611(7) 0.2056(7) 0.5675(7) 0.068(2) Uani 1 1 d . . .
O1 O -0.2566(5) 0.5089(4) 0.4698(4) 0.0487(16) Uani 1 1 d . . .
O2 O -0.1593(5) 0.3895(4) 0.4340(4) 0.0519(17) Uani 1 1 d . . .
P1 P -0.04757(18) 0.26710(14) 0.12935(14) 0.0267(5) Uani 1 1 d . . .
P2 P -0.34030(18) 0.30281(14) 0.11837(15) 0.0271(5) Uani 1 1 d . . .
S1 S -0.25380(18) 0.49562(14) 0.25073(14) 0.0300(5) Uani 1 1 d . . .
S2 S 0.03179(18) 0.46873(15) 0.23790(15) 0.0335(5) Uani 1 1 d . . .
Pt1 Pt -0.15623(3) 0.37993(2) 0.18157(3) 0.02325(8) Uani 1 1 d . . .

loop_
_atom_site_aniso_label
_atom_site_aniso_U_11
_atom_site_aniso_U_22
_atom_site_aniso_U_33
_atom_site_aniso_U_23
_atom_site_aniso_U_13
_atom_site_aniso_U_12
C1 0.043(5) 0.038(5) 0.043(6) -0.002(4) 0.009(5) 0.007(4)
C2 0.039(5) 0.048(5) 0.041(6) 0.003(5) -0.003(4) 0.001(4)
C3 0.038(5) 0.038(5) 0.037(5) -0.006(4) 0.003(4) -0.001(4)
C4 0.045(5) 0.045(5) 0.037(5) 0.006(4) 0.006(5) 0.003(4)
C5 0.033(4) 0.042(5) 0.042(6) 0.007(4) 0.004(4) 0.001(4)
C6 0.046(5) 0.053(5) 0.046(6) 0.009(5) 0.013(5) 0.011(5)
C7 0.034(5) 0.071(7) 0.073(8) 0.000(6) -0.002(5) -0.006(5)
C8 0.042(5) 0.059(6) 0.065(7) 0.025(6) 0.019(5) 0.008(5)
C9 0.054(6) 0.069(6) 0.057(7) 0.014(6) 0.026(6) 0.007(5)
C10 0.049(5) 0.053(5) 0.041(6) 0.004(5) 0.008(5) 0.001(4)
C11 0.047(5) 0.057(6) 0.072(8) 0.039(6) 0.019(5) 0.010(5)
C12 0.099(9) 0.061(7) 0.076(9) 0.024(7) 0.033(7) 0.030(6)
C13 0.098(9) 0.044(6) 0.066(8) 0.018(6) 0.012(7) 0.008(6)
C14 0.040(5) 0.062(6) 0.061(7) 0.029(6) -0.005(5) 0.002(5)
C15 0.054(6) 0.071(7) 0.051(7) 0.010(6) 0.006(5) 0.013(5)
C16 0.045(5) 0.049(5) 0.061(7) 0.014(5) -0.009(5) -0.005(4)
C17 0.029(4) 0.028(4) 0.041(5) 0.006(4) 0.003(4) 0.011(3)
C18 0.041(5) 0.036(4) 0.035(5) 0.001(4) -0.003(4) 0.009(4)
C19 0.040(5) 0.039(5) 0.041(5) -0.005(4) -0.009(4) 0.002(4)
C20 0.034(4) 0.036(5) 0.062(7) -0.006(5) -0.011(5) 0.005(4)
C21 0.037(4) 0.027(4) 0.056(6) 0.009(4) -0.001(5) 0.005(3)
C22 0.037(4) 0.029(4) 0.038(5) 0.006(4) 0.005(4) 0.007(3)
C23 0.027(4) 0.035(4) 0.030(5) 0.004(4) 0.000(4) 0.009(3)
C24 0.037(4) 0.040(4) 0.041(5) 0.017(4) 0.007(4) 0.015(4)
C25 0.037(4) 0.037(4) 0.036(5) 0.002(4) 0.009(4) 0.008(4)
C26 0.035(4) 0.041(4) 0.027(5) 0.005(4) 0.011(4) 0.001(4)
C27 0.049(5) 0.029(4) 0.033(5) 0.007(4) 0.005(4) 0.003(4)
C28 0.034(4) 0.028(4) 0.031(5) 0.002(4) 0.004(4) 0.007(3)
C29 0.038(4) 0.029(4) 0.033(5) 0.012(4) 0.001(4) 0.001(3)
C30 0.043(5) 0.049(5) 0.046(6) 0.018(5) 0.000(4) 0.014(4)
C31 0.049(5) 0.053(6) 0.069(8) 0.031(6) -0.011(5) 0.009(4)
C32 0.068(6) 0.043(5) 0.054(7) 0.016(5) -0.036(6) -0.006(5)
C33 0.111(9) 0.043(5) 0.031(5) 0.013(5) -0.016(6) 0.009(6)
C34 0.055(5) 0.037(5) 0.031(5) 0.004(4) 0.005(5) 0.001(4)
C35 0.028(4) 0.023(4) 0.037(5) 0.003(4) 0.007(4) 0.002(3)
C36 0.033(4) 0.034(4) 0.045(5) 0.006(4) 0.004(4) 0.003(3)
C37 0.040(5) 0.034(4) 0.056(7) 0.004(5) 0.007(5) -0.009(4)
C38 0.059(6) 0.030(5) 0.055(7) 0.013(5) 0.014(5) -0.004(4)
C39 0.090(7) 0.047(5) 0.037(6) 0.021(5) 0.023(6) 0.003(5)
C40 0.037(4) 0.039(4) 0.042(6) 0.009(4) 0.006(4) 0.002(4)
C41 0.025(4) 0.034(4) 0.024(4) 0.001(4) 0.001(3) 0.004(3)
C42 0.036(4) 0.034(4) 0.036(5) 0.008(4) 0.005(4) 0.002(4)
C43 0.025(4) 0.052(5) 0.043(6) -0.010(5) 0.010(4) -0.003(3)
C44 0.029(4) 0.054(5) 0.048(6) 0.006(5) 0.000(4) 0.015(4)
C45 0.040(4) 0.041(4) 0.034(5) 0.007(4) -0.001(4) 0.016(4)
C46 0.029(4) 0.046(5) 0.028(5) 0.008(4) -0.001(4) 0.008(4)
C47 0.030(4) 0.026(4) 0.025(4) 0.002(3) 0.006(4) 0.009(3)
C48 0.036(4) 0.041(4) 0.035(5) 0.005(4) 0.003(4) 0.008(4)
C49 0.044(5) 0.047(5) 0.048(6) 0.008(5) -0.006(5) 0.017(4)
C50 0.070(6) 0.054(5) 0.026(5) 0.002(4) 0.004(5) 0.033(5)
C51 0.048(5) 0.052(5) 0.032(5) 0.012(4) 0.011(5) 0.018(4)
C52 0.037(4) 0.035(4) 0.036(5) 0.011(4) 0.009(4) 0.012(3)
C53 0.177(18) 0.175(18) 0.064(10) 0.016(13) 0.017(13) 0.154(16)
C54 0.140(14) 0.187(18) 0.100(12) 0.063(13) 0.021(11) 0.119(14)
C55 0.092(9) 0.051(6) 0.117(12) 0.017(7) 0.028(9) 0.016(7)
C56 0.077(9) 0.174(16) 0.079(10) 0.036(11) 0.008(8) 0.048(10)
C57 0.117(14) 0.19(2) 0.122(16) 0.012(15) 0.059(13) -0.042(13)
C58 0.33(4) 0.066(9) 0.067(12) 0.034(10) 0.074(19) 0.066(15)
N1 0.055(5) 0.071(6) 0.079(8) 0.002(6) 0.000(5) 0.018(5)
N2 0.052(5) 0.073(6) 0.077(7) 0.010(6) -0.007(5) 0.011(5)
O1 0.043(3) 0.054(4) 0.046(4) 0.005(3) 0.015(3) 0.004(3)
O2 0.047(3) 0.055(4) 0.059(5) 0.019(3) 0.008(3) 0.014(3)
P1 0.0268(10) 0.0267(10) 0.0269(12) 0.0052(9) 0.0011(9) 0.0054(9)
P2 0.0245(10) 0.0297(11) 0.0264(12) 0.0051(10) 0.0007(10) 0.0029(9)
S1 0.0290(10) 0.0312(11) 0.0297(12) 0.0027(9) 0.0049(10) 0.0070(9)
S2 0.0246(10) 0.0368(11) 0.0347(13) -0.0009(10) 0.0033(10) -0.0007(9)
Pt1 0.02203(13) 0.02344(14) 0.02395(15) 0.00437(11) 0.00302(11) 0.00246(10)

loop_
_atom_type_symbol
_atom_type_description
_atom_type_scat_dispersion_real
_atom_type_scat_dispersion_imag
_atom_type_scat_source
C C 0.0033 0.0016 'International Tables Vol C Tables 4.2.6.8 and 6.1.1.4'
H H 0.0000 0.0000 'International Tables Vol C Tables 4.2.6.8 and 6.1.1.4'
N N 0.0061 0.0033 'International Tables Vol C Tables 4.2.6.8 and 6.1.1.4'
O O 0.0106 0.0060 'International Tables Vol C Tables 4.2.6.8 and 6.1.1.4'
P P 0.1023 0.0942 'International Tables Vol C Tables 4.2.6.8 and 6.1.1.4'
S S 0.1246 0.1234 'International Tables Vol C Tables 4.2.6.8 and 6.1.1.4'
Pt Pt -1.7033 8.3905 'International Tables Vol C Tables 4.2.6.8 and 6.1.1.4'

loop_
_geom_angle_atom_site_label_1
_geom_angle_atom_site_label_2
_geom_angle_atom_site_label_3
_geom_angle
_geom_angle_site_symmetry_1
_geom_angle_site_symmetry_3
_geom_angle_publ_flag
C2 C1 S1 112.3(6) . . ?
C2 C1 H1B 109.1 . . ?
S1 C1 H1B 109.1 . . ?
C2 C1 H1A 109.1 . . ?
S1 C1 H1A 109.1 . . ?
H1B C1 H1A 107.9 . . ?
C4 C2 C1 110.7(7) . . ?
C4 C2 C3 113.1(7) . . ?
C1 C2 C3 112.8(7) . . ?
C4 C2 H2A 106.6 . . ?
C1 C2 H2A 106.6 . . ?
C3 C2 H2A 106.6 . . ?
C2 C3 S2 117.5(6) . . ?
C2 C3 H3B 107.9 . . ?
S2 C3 H3B 107.9 . . ?
C2 C3 H3A 107.9 . . ?
S2 C3 H3A 107.9 . . ?
H3B C3 H3A 107.2 . . ?
O2 C4 O1 121.1(7) . . ?
O2 C4 C2 127.3(8) . . ?
O1 C4 C2 111.5(7) . . ?
C6 C5 C10 122.3(7) . . ?
C6 C5 O1 120.2(7) . . ?
C10 C5 O1 117.3(8) . . ?
C5 C6 C7 118.4(9) . . ?
C5 C6 H6A 120.8 . . ?
C7 C6 H6A 120.8 . . ?
C6 C7 C8 118.1(9) . . ?
C6 C7 H7A 120.9 . . ?
C8 C7 H7A 120.9 . . ?
C9 C8 C7 121.1(8) . . ?
C9 C8 N1 112.9(9) . . ?
C7 C8 N1 125.9(10) . . ?
C8 C9 C10 120.6(9) . . ?
C8 C9 H9A 119.7 . . ?
C10 C9 H9A 119.7 . . ?
C9 C10 C5 119.3(9) . . ?
C9 C10 H10A 120.4 . . ?
C5 C10 H10A 120.4 . . ?
C12 C11 C16 119.8(8) . . ?
C12 C11 N2 113.5(9) . . ?
C16 C11 N2 126.7(10) . . ?
C11 C12 C13 121.5(10) . . ?
C11 C12 H12A 119.3 . . ?
C13 C12 H12A 119.3 . . ?
C14 C13 C12 119.0(10) . . ?
C14 C13 H13A 120.5 . . ?
C12 C13 H13A 120.5 . . ?
C13 C14 C15 121.0(9) . . ?
C13 C14 H14A 119.5 . . ?
C15 C14 H14A 119.5 . . ?
C14 C15 C16 119.4(9) . . ?
C14 C15 H15A 120.3 . . ?
C16 C15 H15A 120.3 . . ?
C11 C16 C15 119.3(9) . . ?
C11 C16 H16A 120.4 . . ?
C15 C16 H16A 120.4 . . ?
C18 C17 C22 118.7(7) . . ?
C18 C17 P1 121.8(6) . . ?
C22 C17 P1 119.5(6) . . ?
C17 C18 C19 120.6(7) . . ?
C17 C18 H18A 119.7 . . ?
C19 C18 H18A 119.7 . . ?
C20 C19 C18 119.7(8) . . ?
C20 C19 H19A 120.1 . . ?
C18 C19 H19A 120.1 . . ?
C21 C20 C19 120.3(8) . . ?
C21 C20 H20A 119.8 . . ?
C19 C20 H20A 119.8 . . ?
C20 C21 C22 120.6(8) . . ?
C20 C21 H21A 119.7 . . ?
C22 C21 H21A 119.7 . . ?
C21 C22 C17 120.1(8) . . ?
C21 C22 H22A 120.0 . . ?
C17 C22 H22A 120.0 . . ?
C24 C23 C28 118.5(6) . . ?
C24 C23 P1 122.6(5) . . ?
C28 C23 P1 118.8(5) . . ?
C25 C24 C23 122.0(7) . . ?
C25 C24 H24A 119.0 . . ?
C23 C24 H24A 119.0 . . ?
C24 C25 C26 119.5(7) . . ?
C24 C25 H25A 120.3 . . ?
C26 C25 H25A 120.3 . . ?
C27 C26 C25 120.1(6) . . ?
C27 C26 H26A 120.0 . . ?
C25 C26 H26A 120.0 . . ?
C26 C27 C28 121.8(7) . . ?
C26 C27 H27A 119.1 . . ?
C28 C27 H27A 119.1 . . ?
C27 C28 C23 118.1(7) . . ?
C27 C28 H28A 121.0 . . ?
C23 C28 H28A 121.0 . . ?
C34 C29 C30 117.1(8) . . ?
C34 C29 P1 120.2(6) . . ?
C30 C29 P1 122.7(6) . . ?
C31 C30 C29 121.0(8) . . ?
C31 C30 H30A 119.5 . . ?
C29 C30 H30A 119.5 . . ?
C32 C31 C30 121.0(9) . . ?
C32 C31 H31A 119.5 . . ?
C30 C31 H31A 119.5 . . ?
C31 C32 C33 119.0(9) . . ?
C31 C32 H32A 120.5 . . ?
C33 C32 H32A 120.5 . . ?
C32 C33 C34 120.9(9) . . ?
C32 C33 H33A 119.6 . . ?
C34 C33 H33A 119.6 . . ?
C29 C34 C33 121.1(9) . . ?
C29 C34 H34A 119.5 . . ?
C33 C34 H34A 119.5 . . ?
C40 C35 C36 118.0(7) . . ?
C40 C35 P2 116.7(6) . . ?
C36 C35 P2 125.2(6) . . ?
C37 C36 C35 120.8(8) . . ?
C37 C36 H36A 119.6 . . ?
C35 C36 H36A 119.6 . . ?
C38 C37 C36 120.0(8) . . ?
C38 C37 H37A 120.0 . . ?
C36 C37 H37A 120.0 . . ?
C37 C38 C39 120.4(8) . . ?
C37 C38 H38A 119.8 . . ?
C39 C38 H38A 119.8 . . ?
C38 C39 C40 120.7(9) . . ?
C38 C39 H39A 119.7 . . ?
C40 C39 H39A 119.7 . . ?
C35 C40 C39 120.0(8) . . ?
C35 C40 H40A 120.0 . . ?
C39 C40 H40A 120.0 . . ?
C42 C41 C46 115.9(6) . . ?
C42 C41 P2 126.0(6) . . ?
C46 C41 P2 118.2(5) . . ?
C43 C42 C41 121.6(7) . . ?
C43 C42 H42A 119.2 . . ?
C41 C42 H42A 119.2 . . ?
C44 C43 C42 121.1(7) . . ?
C44 C43 H43A 119.5 . . ?
C42 C43 H43A 119.5 . . ?
C43 C44 C45 119.5(7) . . ?
C43 C44 H44A 120.2 . . ?
C45 C44 H44A 120.2 . . ?
C46 C45 C44 119.7(7) . . ?
C46 C45 H45A 120.1 . . ?
C44 C45 H45A 120.1 . . ?
C45 C46 C41 122.2(6) . . ?
C45 C46 H46A 118.9 . . ?
C41 C46 H46A 118.9 . . ?
C52 C47 C48 117.6(7) . . ?
C52 C47 P2 120.4(6) . . ?
C48 C47 P2 121.6(5) . . ?
C49 C48 C47 121.4(7) . . ?
C49 C48 H48A 119.3 . . ?
C47 C48 H48A 119.3 . . ?
C48 C49 C50 119.9(9) . . ?
C48 C49 H49A 120.1 . . ?
C50 C49 H49A 120.1 . . ?
C51 C50 C49 119.3(8) . . ?
C51 C50 H50A 120.3 . . ?
C49 C50 H50A 120.3 . . ?
C50 C51 C52 120.5(7) . . ?
C50 C51 H51A 119.7 . . ?
C52 C51 H51A 119.7 . . ?
C51 C52 C47 121.2(8) . . ?
C51 C52 H52A 119.4 . . ?
C47 C52 H52A 119.4 . . ?
C54 C53 C58 123.2(18) . . ?
C54 C53 H53A 118.4 . . ?
C58 C53 H53A 118.4 . . ?
C53 C54 C55 114.4(19) . . ?
C53 C54 H54A 122.8 . . ?
C55 C54 H54A 122.8 . . ?
C56 C55 C54 127.3(15) . . ?
C56 C55 H55A 116.4 . . ?
C54 C55 H55A 116.4 . . ?
C55 C56 C57 117.8(15) . . ?
C55 C56 H56A 121.1 . . ?
C57 C56 H56A 121.1 . . ?
C58 C57 C56 116.5(17) . . ?
C58 C57 H57A 121.8 . . ?
C56 C57 H57A 121.8 . . ?
C57 C58 C53 120.6(16) . . ?
C57 C58 H58A 119.7 . . ?
C53 C58 H58A 119.7 . . ?
N2 N1 C8 110.6(9) . . ?
N1 N2 C11 110.2(10) . . ?
C4 O1 C5 117.7(6) . . ?
C29 P1 C23 107.7(3) . . ?
C29 P1 C17 100.8(3) . . ?
C23 P1 C17 100.7(3) . . ?
C29 P1 Pt1 111.1(3) . . ?
C23 P1 Pt1 114.0(2) . . ?
C17 P1 Pt1 121.0(2) . . ?
C41 P2 C47 100.1(3) . . ?
C41 P2 C35 103.2(3) . . ?
C47 P2 C35 110.5(4) . . ?
C41 P2 Pt1 117.3(3) . . ?
C47 P2 Pt1 114.4(2) . . ?
C35 P2 Pt1 110.4(3) . . ?
C1 S1 Pt1 109.3(3) . . ?
C3 S2 Pt1 108.7(3) . . ?
P2 Pt1 P1 97.55(8) . . ?
P2 Pt1 S1 87.25(8) . . ?
P1 Pt1 S1 173.23(9) . . ?
P2 Pt1 S2 174.93(9) . . ?
P1 Pt1 S2 84.47(8) . . ?
S1 Pt1 S2 91.14(8) . . ?

loop_
_geom_bond_atom_site_label_1
_geom_bond_atom_site_label_2
_geom_bond_distance
_geom_bond_site_symmetry_2
_geom_bond_publ_flag
C1 C2 1.532(12) . ?
C1 S1 1.812(9) . ?
C1 H1B 0.9900 . ?
C1 H1A 0.9900 . ?
C2 C4 1.487(11) . ?
C2 C3 1.551(10) . ?
C2 H2A 1.0000 . ?
C3 S2 1.815(9) . ?
C3 H3B 0.9900 . ?
C3 H3A 0.9900 . ?
C4 O2 1.212(9) . ?
C4 O1 1.359(9) . ?
C5 C6 1.360(12) . ?
C5 C10 1.375(12) . ?
C5 O1 1.417(9) . ?
C6 C7 1.405(12) . ?
C6 H6A 0.9500 . ?
C7 C8 1.425(14) . ?
C7 H7A 0.9500 . ?
C8 C9 1.330(14) . ?
C8 N1 1.489(11) . ?
C9 C10 1.374(11) . ?
C9 H9A 0.9500 . ?
C10 H10A 0.9500 . ?
C11 C12 1.361(15) . ?
C11 C16 1.372(13) . ?
C11 N2 1.456(11) . ?
C12 C13 1.376(13) . ?
C12 H12A 0.9500 . ?
C13 C14 1.360(14) . ?
C13 H13A 0.9500 . ?
C14 C15 1.371(14) . ?
C14 H14A 0.9500 . ?
C15 C16 1.402(12) . ?
C15 H15A 0.9500 . ?
C16 H16A 0.9500 . ?
C17 C18 1.379(11) . ?
C17 C22 1.400(9) . ?
C17 P1 1.839(8) . ?
C18 C19 1.400(11) . ?
C18 H18A 0.9500 . ?
C19 C20 1.373(11) . ?
C19 H19A 0.9500 . ?
C20 C21 1.366(12) . ?
C20 H20A 0.9500 . ?
C21 C22 1.384(11) . ?
C21 H21A 0.9500 . ?
C22 H22A 0.9500 . ?
C23 C24 1.386(10) . ?
C23 C28 1.417(9) . ?
C23 P1 1.829(7) . ?
C24 C25 1.376(10) . ?
C24 H24A 0.9500 . ?
C25 C26 1.383(10) . ?
C25 H25A 0.9500 . ?
C26 C27 1.360(10) . ?
C26 H26A 0.9500 . ?
C27 C28 1.407(9) . ?
C27 H27A 0.9500 . ?
C28 H28A 0.9500 . ?
C29 C34 1.378(11) . ?
C29 C30 1.404(10) . ?
C29 P1 1.827(8) . ?
C30 C31 1.375(12) . ?
C30 H30A 0.9500 . ?
C31 C32 1.364(13) . ?
C31 H31A 0.9500 . ?
C32 C33 1.366(13) . ?
C32 H32A 0.9500 . ?
C33 C34 1.388(13) . ?
C33 H33A 0.9500 . ?
C34 H34A 0.9500 . ?
C35 C40 1.386(11) . ?
C35 C36 1.404(11) . ?
C35 P2 1.817(7) . ?
C36 C37 1.392(10) . ?
C36 H36A 0.9500 . ?
C37 C38 1.355(13) . ?
C37 H37A 0.9500 . ?
C38 C39 1.370(13) . ?
C38 H38A 0.9500 . ?
C39 C40 1.398(10) . ?
C39 H39A 0.9500 . ?
C40 H40A 0.9500 . ?
C41 C42 1.409(9) . ?
C41 C46 1.415(10) . ?
C41 P2 1.799(7) . ?
C42 C43 1.377(11) . ?
C42 H42A 0.9500 . ?
C43 C44 1.366(12) . ?
C43 H43A 0.9500 . ?
C44 C45 1.395(10) . ?
C44 H44A 0.9500 . ?
C45 C46 1.375(10) . ?
C45 H45A 0.9500 . ?
C46 H46A 0.9500 . ?
C47 C52 1.389(9) . ?
C47 C48 1.412(11) . ?
C47 P2 1.815(8) . ?
C48 C49 1.368(12) . ?
C48 H48A 0.9500 . ?
C49 C50 1.405(11) . ?
C49 H49A 0.9500 . ?
C50 C51 1.377(13) . ?
C50 H50A 0.9500 . ?
C51 C52 1.384(11) . ?
C51 H51A 0.9500 . ?
C52 H52A 0.9500 . ?
C53 C54 1.29(2) . ?
C53 C58 1.40(3) . ?
C53 H53A 0.9500 . ?
C54 C55 1.354(19) . ?
C54 H54A 0.9500 . ?
C55 C56 1.338(18) . ?
C55 H55A 0.9500 . ?
C56 C57 1.38(2) . ?
C56 H56A 0.9500 . ?
C57 C58 1.37(3) . ?
C57 H57A 0.9500 . ?
C58 H58A 0.9500 . ?
N1 N2 1.227(11) . ?
P1 Pt1 2.297(2) . ?
P2 Pt1 2.287(2) . ?
S1 Pt1 2.326(2) . ?
S2 Pt1 2.348(2) . ?
